data_1545488
loop_
_publ_author_name
'\"Ov Bodur, G\"on\"ul Sevde'
'Yavuz, Metin'
'Dege, Necmi'
'B\"ulb\"ul, Hakan'
'A\(gar, Erbil'

_publ_section_title
;
 (<i>E</i>)-2-{[(5-Chloro-2-methoxyphenyl)imino]methyl}-4-nitrophenol
;
_journal_issue 2
_journal_name_full IUCrData
_journal_page_first x170177
_journal_paper_doi 10.1107/S2414314617001778
_journal_volume 2
_journal_year 2017
_chemical_formula_iupac 'C14 H11 Cl N2 O4'
_chemical_formula_moiety 'C14 H11 Cl N2 O4'
_chemical_formula_sum 'C14 H11 Cl N2 O4'
_chemical_formula_weight 306.70
_chemical_name_systematic
;
(<i>E</i>)-2-{[(5-Chloro-2-methoxyphenyl)imino]methyl}-4-nitrophenol
;
_space_group_crystal_system monoclinic
_space_group_IT_number 14
_space_group_name_Hall '-P 2ybc'
_space_group_name_H-M_alt 'P 1 21/c 1'
_symmetry_space_group_name_Hall '-P 2ybc'
_symmetry_space_group_name_H-M 'P 1 21/c 1'
_atom_sites_solution_hydrogens mixed
_audit_creation_method SHELXL-2016/6
_cell_angle_alpha 90
_cell_angle_beta 118.859(9)
_cell_angle_gamma 90
_cell_formula_units_Z 4
_cell_length_a 14.3727(9)
_cell_length_b 4.8669(4)
_cell_length_c 22.3233(13)
_cell_measurement_reflns_used 453
_cell_measurement_temperature 293(2)
_cell_measurement_theta_max 26.48
_cell_measurement_theta_min 2.84
_cell_volume 1367.6(2)
_computing_cell_refinement
;
X-AREA (Stoe & Cie, 2002)
;
_computing_data_collection
;
X-AREA (Stoe & Cie, 2002)
;
_computing_data_reduction
;
X-RED32 (Stoe & Cie, 2002)
;
_computing_molecular_graphics
;
ORTEP-3 for Windows (Farrugia, 2012)
;
_computing_publication_material
;
WinGX (Farrugia, 2012)
;
_computing_structure_refinement
;
SHELXL2016 (Sheldrick, 2015)
;
_computing_structure_solution
;
SHELXS97 (Sheldrick, 2008)
;
_diffrn_ambient_temperature 293(2)
_diffrn_detector_area_resol_mean 6.67
_diffrn_measured_fraction_theta_full 1.000
_diffrn_measured_fraction_theta_max 1.000
_diffrn_measurement_device_type 'Stoe IPDS 2'
_diffrn_measurement_method 'rotation method'
_diffrn_radiation_source 'fine-focus sealed tube'
_diffrn_radiation_type MoK\a
_diffrn_radiation_wavelength 0.71073
_diffrn_reflns_av_R_equivalents 0.0483
_diffrn_reflns_limit_h_max 17
_diffrn_reflns_limit_h_min -17
_diffrn_reflns_limit_k_max 6
_diffrn_reflns_limit_k_min -5
_diffrn_reflns_limit_l_max 27
_diffrn_reflns_limit_l_min -27
_diffrn_reflns_number 10508
_diffrn_reflns_theta_full 25.242
_diffrn_reflns_theta_max 25.998
_diffrn_reflns_theta_min 1.618
_exptl_absorpt_coefficient_mu 0.297
_exptl_absorpt_correction_type none
_exptl_crystal_colour orange
_exptl_crystal_density_diffrn 1.490
_exptl_crystal_density_method 'not measured'
_exptl_crystal_description stick
_exptl_crystal_F_000 632
_exptl_crystal_size_max 0.710
_exptl_crystal_size_mid 0.300
_exptl_crystal_size_min 0.050
_refine_diff_density_max 0.128
_refine_diff_density_min -0.180
_refine_ls_extinction_method none
_refine_ls_goodness_of_fit_ref 0.942
_refine_ls_hydrogen_treatment mixed
_refine_ls_matrix_type full
_refine_ls_number_parameters 194
_refine_ls_number_reflns 2679
_refine_ls_number_restraints 0
_refine_ls_restrained_S_all 0.942
_refine_ls_R_factor_all 0.0902
_refine_ls_R_factor_gt 0.0417
_refine_ls_shift/su_max 0.000
_refine_ls_shift/su_mean 0.000
_refine_ls_structure_factor_coef Fsqd
_refine_ls_weighting_details 'w=1/[\s^2^(Fo^2^)+(0.0521P)^2^] where P=(Fo^2^+2Fc^2^)/3'
_refine_ls_weighting_scheme calc
_refine_ls_wR_factor_gt 0.0903
_refine_ls_wR_factor_ref 0.1062
_reflns_number_gt 1527
_reflns_number_total 2679
_reflns_threshold_expression 'I > 2\s(I)'
_cod_data_source_file wm4037sup1.cif
_cod_data_source_block I
_cod_original_cell_volume 1367.60(19)
_cod_database_code 1545488
_shelx_space_group_comment
;
The symmetry employed for this shelxl refinement is uniquely defined
by the following loop, which should always be used as a source of
symmetry information in preference to the above space-group names.
They are only intended as comments.
;

loop_
_space_group_symop_operation_xyz
'x, y, z'
'-x, y+1/2, -z+1/2'
'-x, -y, -z'
'x, -y-1/2, z-1/2'

loop_
_atom_site_type_symbol
_atom_site_label
_atom_site_fract_x
_atom_site_fract_y
_atom_site_fract_z
_atom_site_U_iso_or_equiv
_atom_site_adp_type
_atom_site_calc_flag
_atom_site_occupancy
N N1 0.52416(15) 1.7724(4) 0.62967(10) 0.0621(5) Uani d 1
N N2 0.21754(15) 0.8722(4) 0.46453(9) 0.0548(5) Uani d 1
O O1 0.55958(16) 1.7922(4) 0.58993(10) 0.0904(6) Uani d 1
O O2 0.55351(15) 1.9177(4) 0.68000(9) 0.0819(6) Uani d 1
O O3 0.20231(15) 1.0208(4) 0.57164(11) 0.0773(6) Uani d 1
O O4 0.06221(14) 0.5188(4) 0.43672(9) 0.0827(6) Uani d 1
Cl Cl5 0.24175(6) 0.56490(18) 0.25064(4) 0.0910(3) Uani d 1
C C1 0.40681(17) 1.4090(5) 0.55759(11) 0.0532(6) Uani d 1
H H1 0.437436 1.426791 0.529395 0.064 Uiso calc 1
C C2 0.44190(17) 1.5699(5) 0.61496(10) 0.0516(5) Uani d 1
C C3 0.39872(19) 1.5455(5) 0.65855(11) 0.0627(6) Uani d 1
H H3 0.423828 1.653642 0.697654 0.075 Uiso calc 1
C C4 0.3190(2) 1.3609(5) 0.64320(12) 0.0678(7) Uani d 1
H H4 0.289785 1.344033 0.672215 0.081 Uiso calc 1
C C5 0.28050(19) 1.1971(5) 0.58499(12) 0.0572(6) Uani d 1
C C6 0.32592(17) 1.2200(5) 0.54146(10) 0.0504(5) Uani d 1
C C7 0.29030(18) 1.0508(5) 0.48111(11) 0.0567(6) Uani d 1
H H7 0.321734 1.073469 0.453501 0.068 Uiso calc 1
C C8 0.18388(18) 0.7040(5) 0.40607(11) 0.0532(5) Uani d 1
C C9 0.22709(19) 0.7136(5) 0.36221(11) 0.0593(6) Uani d 1
H H9 0.281618 0.836500 0.370621 0.071 Uiso calc 1
C C10 0.18942(19) 0.5422(5) 0.30648(12) 0.0612(6) Uani d 1
C C11 0.1098(2) 0.3565(5) 0.29338(12) 0.0676(7) Uani d 1
H H11 0.085619 0.239788 0.255838 0.081 Uiso calc 1
C C12 0.0665(2) 0.3450(5) 0.33613(12) 0.0675(7) Uani d 1
H H12 0.012689 0.219286 0.327311 0.081 Uiso calc 1
C C13 0.10144(18) 0.5171(5) 0.39218(12) 0.0588(6) Uani d 1
C C14 -0.0258(3) 0.3385(8) 0.42157(18) 0.1160(13) Uani d 1
H H14A -0.046574 0.357148 0.456270 0.139 Uiso calc 1
H H14B -0.084445 0.386065 0.377899 0.139 Uiso calc 1
H H14C -0.004954 0.151962 0.420421 0.139 Uiso calc 1
H H15 0.190(3) 0.938(7) 0.5353(18) 0.110(12) Uiso d 1

loop_
_atom_site_aniso_label
_atom_site_aniso_U_11
_atom_site_aniso_U_22
_atom_site_aniso_U_33
_atom_site_aniso_U_12
_atom_site_aniso_U_13
_atom_site_aniso_U_23
N1 0.0579(12) 0.0628(14) 0.0635(12) -0.0097(10) 0.0277(10) -0.0060(11)
N2 0.0572(11) 0.0488(12) 0.0588(11) -0.0081(10) 0.0282(9) -0.0033(9)
O1 0.0925(14) 0.1061(17) 0.0973(14) -0.0438(12) 0.0655(12) -0.0278(12)
O2 0.0839(13) 0.0805(13) 0.0724(11) -0.0243(10) 0.0307(10) -0.0242(11)
O3 0.0841(13) 0.0825(15) 0.0841(13) -0.0298(11) 0.0555(11) -0.0121(11)
O4 0.0831(12) 0.0952(15) 0.0797(11) -0.0399(11) 0.0470(10) -0.0193(10)
Cl5 0.1001(6) 0.1078(6) 0.0782(4) 0.0006(5) 0.0534(4) -0.0180(4)
C1 0.0551(13) 0.0577(15) 0.0540(12) -0.0050(12) 0.0319(10) 0.0000(11)
C2 0.0520(13) 0.0527(14) 0.0506(12) -0.0054(11) 0.0252(10) 0.0012(11)
C3 0.0777(17) 0.0616(17) 0.0530(13) -0.0057(14) 0.0349(12) -0.0048(12)
C4 0.0865(18) 0.0710(19) 0.0637(15) -0.0118(15) 0.0504(14) -0.0023(13)
C5 0.0620(14) 0.0535(15) 0.0636(14) -0.0066(12) 0.0364(12) 0.0032(12)
C6 0.0518(13) 0.0535(15) 0.0498(11) -0.0027(11) 0.0276(10) 0.0022(11)
C7 0.0593(14) 0.0601(15) 0.0565(13) -0.0062(13) 0.0324(11) -0.0009(12)
C8 0.0564(13) 0.0446(13) 0.0543(12) 0.0012(11) 0.0234(11) 0.0014(11)
C9 0.0606(14) 0.0536(15) 0.0625(14) -0.0020(12) 0.0288(12) -0.0045(12)
C10 0.0642(15) 0.0584(16) 0.0579(14) 0.0083(13) 0.0271(12) -0.0004(12)
C11 0.0743(17) 0.0558(17) 0.0550(14) 0.0054(13) 0.0171(13) -0.0070(12)
C12 0.0689(16) 0.0529(16) 0.0669(16) -0.0100(13) 0.0218(13) -0.0019(13)
C13 0.0575(14) 0.0529(16) 0.0587(13) -0.0042(12) 0.0224(12) 0.0032(11)
C14 0.104(3) 0.149(3) 0.113(2) -0.071(2) 0.067(2) -0.038(2)

loop_
_atom_type_symbol
_atom_type_description
_atom_type_scat_dispersion_real
_atom_type_scat_dispersion_imag
_atom_type_scat_source
C C 0.0033 0.0016 'International Tables Vol C Tables 4.2.6.8 and 6.1.1.4'
H H 0.0000 0.0000 'International Tables Vol C Tables 4.2.6.8 and 6.1.1.4'
N N 0.0061 0.0033 'International Tables Vol C Tables 4.2.6.8 and 6.1.1.4'
O O 0.0106 0.0060 'International Tables Vol C Tables 4.2.6.8 and 6.1.1.4'
Cl Cl 0.1484 0.1585 'International Tables Vol C Tables 4.2.6.8 and 6.1.1.4'

loop_
_geom_angle_atom_site_label_1
_geom_angle_atom_site_label_2
_geom_angle_atom_site_label_3
_geom_angle
O2 N1 O1 123.0(2)
O2 N1 C2 119.0(2)
O1 N1 C2 118.00(19)
C7 N2 C8 122.17(18)
C5 O3 H15 107(2)
C13 O4 C14 116.9(2)
C2 C1 C6 120.34(19)
C2 C1 H1 119.8
C6 C1 H1 119.8
C1 C2 C3 121.2(2)
C1 C2 N1 119.43(18)
C3 C2 N1 119.4(2)
C4 C3 C2 119.1(2)
C4 C3 H3 120.5
C2 C3 H3 120.5
C3 C4 C5 121.3(2)
C3 C4 H4 119.3
C5 C4 H4 119.3
O3 C5 C4 119.5(2)
O3 C5 C6 121.2(2)
C4 C5 C6 119.3(2)
C1 C6 C5 118.8(2)
C1 C6 C7 119.69(18)
C5 C6 C7 121.5(2)
N2 C7 C6 122.21(19)
N2 C7 H7 118.9
C6 C7 H7 118.9
C9 C8 C13 118.8(2)
C9 C8 N2 124.1(2)
C13 C8 N2 117.09(19)
C10 C9 C8 120.2(2)
C10 C9 H9 119.9
C8 C9 H9 119.9
C11 C10 C9 121.1(2)
C11 C10 Cl5 119.48(19)
C9 C10 Cl5 119.5(2)
C12 C11 C10 119.4(2)
C12 C11 H11 120.3
C10 C11 H11 120.3
C11 C12 C13 121.1(2)
C11 C12 H12 119.4
C13 C12 H12 119.4
O4 C13 C12 124.6(2)
O4 C13 C8 116.0(2)
C12 C13 C8 119.4(2)
O4 C14 H14A 109.5
O4 C14 H14B 109.5
H14A C14 H14B 109.5
O4 C14 H14C 109.5
H14A C14 H14C 109.5
H14B C14 H14C 109.5

loop_
_geom_bond_atom_site_label_1
_geom_bond_atom_site_label_2
_geom_bond_distance
N1 O2 1.218(2)
N1 O1 1.221(2)
N1 C2 1.450(3)
N2 C7 1.270(3)
N2 C8 1.413(3)
O3 C5 1.328(3)
O3 H15 0.84(3)
O4 C13 1.359(3)
O4 C14 1.439(3)
Cl5 C10 1.743(2)
C1 C2 1.373(3)
C1 C6 1.387(3)
C1 H1 0.9300
C2 C3 1.389(3)
C3 C4 1.363(3)
C3 H3 0.9300
C4 C5 1.391(3)
C4 H4 0.9300
C5 C6 1.413(3)
C6 C7 1.445(3)
C7 H7 0.9300
C8 C9 1.391(3)
C8 C13 1.405(3)
C9 C10 1.374(3)
C9 H9 0.9300
C10 C11 1.374(4)
C11 C12 1.369(4)
C11 H11 0.9300
C12 C13 1.383(3)
C12 H12 0.9300
C14 H14A 0.9600
C14 H14B 0.9600
C14 H14C 0.9600

loop_
_geom_hbond_atom_site_label_D
_geom_hbond_atom_site_label_H
_geom_hbond_atom_site_label_A
_geom_hbond_site_symmetry_A
_geom_hbond_distance_DH
_geom_hbond_distance_HA
_geom_hbond_distance_DA
_geom_hbond_angle_DHA
O3 H15 N2 . 0.84(3) 1.84(3) 2.606(3) 151(3)
C7 H7 O1 3_686 0.93 2.42 3.325(3) 163.3
C14 H14A O4 3_566 0.96 2.58 3.516(4) 166.1

loop_
_geom_torsion_atom_site_label_1
_geom_torsion_atom_site_label_2
_geom_torsion_atom_site_label_3
_geom_torsion_atom_site_label_4
_geom_torsion
C6 C1 C2 C3 0.9(3)
C6 C1 C2 N1 -178.0(2)
O2 N1 C2 C1 178.7(2)
O1 N1 C2 C1 0.0(3)
O2 N1 C2 C3 -0.2(3)
O1 N1 C2 C3 -178.9(2)
C1 C2 C3 C4 -1.0(4)
N1 C2 C3 C4 177.9(2)
C2 C3 C4 C5 0.1(4)
C3 C4 C5 O3 -179.6(2)
C3 C4 C5 C6 0.9(4)
C2 C1 C6 C5 0.1(3)
C2 C1 C6 C7 -179.6(2)
O3 C5 C6 C1 179.5(2)
C4 C5 C6 C1 -1.0(3)
O3 C5 C6 C7 -0.8(4)
C4 C5 C6 C7 178.7(2)
C8 N2 C7 C6 -179.0(2)
C1 C6 C7 N2 179.1(2)
C5 C6 C7 N2 -0.7(3)
C7 N2 C8 C9 1.0(3)
C7 N2 C8 C13 -178.9(2)
C13 C8 C9 C10 -0.1(3)
N2 C8 C9 C10 180.0(2)
C8 C9 C10 C11 -0.8(4)
C8 C9 C10 Cl5 178.00(18)
C9 C10 C11 C12 0.9(4)
Cl5 C10 C11 C12 -177.96(19)
C10 C11 C12 C13 0.0(4)
C14 O4 C13 C12 -3.6(4)
C14 O4 C13 C8 177.0(3)
C11 C12 C13 O4 179.7(2)
C11 C12 C13 C8 -1.0(4)
C9 C8 C13 O4 -179.6(2)
N2 C8 C13 O4 0.2(3)
C9 C8 C13 C12 1.0(3)
N2 C8 C13 C12 -179.1(2)

_cod_database_fobs_code 1545488
